data_4074038
loop_
_publ_author_name
'Naka, Akinobu'
'Fujioka, Nana'
'Ohshita, Joji'
'Ikadai, Junnai'
'Kunai, Atsutaka'
'Kobayashi, Hisayoshi'
'Miura, Toshiko'
'Ishikawa, Mitsuo'

_publ_section_title
;
 Silicon&#x2212;Carbon Unsaturated Compounds. 72. Thermolysis of
 Acylpolysilanes with Diphenylketene
;
_journal_issue 23
_journal_name_full Organometallics
_journal_page_first 5535
_journal_paper_doi 10.1021/om700838n
_journal_volume 26
_journal_year 2007
_chemical_formula_moiety 'C28 H46 O2 Si4 '
_chemical_formula_sum 'C28 H46 O2 Si4'
_chemical_formula_weight 527.01
_space_group_IT_number 2
_symmetry_cell_setting triclinic
_symmetry_Int_Tables_number 2
_symmetry_space_group_name_Hall '-P 1'
_symmetry_space_group_name_H-M 'P -1'
_cell_angle_alpha 98.864(2)
_cell_angle_beta 95.544(1)
_cell_angle_gamma 118.6237(9)
_cell_formula_units_Z 2
_cell_length_a 9.9222(3)
_cell_length_b 10.0080(4)
_cell_length_c 18.5846(8)
_cell_measurement_reflns_used 14015
_cell_measurement_temperature 100.1
_cell_measurement_theta_max 27.4
_cell_measurement_theta_min 2.3
_cell_volume 1569.38(11)
_computing_cell_refinement Unknown
_computing_data_collection Unknown
_computing_data_reduction CrystalStructure
_computing_publication_material 'CrystalStructure Ver. 3.10'
_computing_structure_refinement CRYSTALS
_computing_structure_solution SIR92
_diffrn_measured_fraction_theta_full 0.9707
_diffrn_measured_fraction_theta_max 0.9707
_diffrn_radiation_type 'Mo K\a'
_diffrn_radiation_wavelength 0.7107
_diffrn_reflns_av_R_equivalents 0.021
_diffrn_reflns_limit_h_max 12
_diffrn_reflns_limit_h_min 0
_diffrn_reflns_limit_k_max 11
_diffrn_reflns_limit_k_min -12
_diffrn_reflns_limit_l_max 23
_diffrn_reflns_limit_l_min -24
_diffrn_reflns_number 6936
_diffrn_reflns_theta_full 27.42
_diffrn_reflns_theta_max 27.42
_exptl_absorpt_coefficient_mu 0.211
_exptl_absorpt_correction_T_max 0.979
_exptl_absorpt_correction_type multi-scan
_exptl_crystal_colour colorless
_exptl_crystal_density_diffrn 1.115
_exptl_crystal_density_method 'not measured'
_exptl_crystal_description block
_exptl_crystal_F_000 572.00
_exptl_crystal_size_max 0.40
_exptl_crystal_size_mid 0.10
_exptl_crystal_size_min 0.10
_refine_diff_density_max 0.35
_refine_diff_density_min -0.44
_refine_ls_extinction_method none
_refine_ls_goodness_of_fit_ref 0.279
_refine_ls_hydrogen_treatment refall
_refine_ls_number_parameters 353
_refine_ls_number_reflns 6483
_refine_ls_R_factor_gt 0.0340
_refine_ls_shift/su_max 0.0000
_refine_ls_structure_factor_coef F
_refine_ls_weighting_details 'w = 1.0'
_refine_ls_weighting_scheme unit
_refine_ls_wR_factor_ref 0.0430
_reflns_number_gt 6483
_reflns_number_total 6936
_reflns_threshold_expression F^2^>2.0\s(F^2^)
_cod_data_source_file om700838n-file002.cif
_cod_data_source_block '_MISiOC3__________________'
_cod_original_cell_volume 1569.4(1)
_cod_original_sg_symbol_H-M 'P -1       '
_cod_original_formula_sum 'C28 H46 O2 Si4 '
_cod_database_code 4074038

loop_
_symmetry_equiv_pos_as_xyz
x,y,z
-x,-y,-z

loop_
_atom_site_label
_atom_site_type_symbol
_atom_site_fract_x
_atom_site_fract_y
_atom_site_fract_z
_atom_site_U_iso_or_equiv
_atom_site_adp_type
_atom_site_occupancy
_atom_site_symmetry_multiplicity
_atom_site_calc_flag
Si1 Si 0.36767(6) 0.09139(6) 0.83437(3) 0.0149(1) Uani 1.00 1 d
Si2 Si 0.72760(6) 0.10371(6) 0.72521(3) 0.0152(1) Uani 1.00 1 d
Si3 Si 0.64294(6) -0.23977(6) 0.64493(3) 0.0180(1) Uani 1.00 1 d
Si4 Si 0.90668(6) 0.34960(6) 0.63397(3) 0.0186(1) Uani 1.00 1 d
O1 O 0.6699(2) -0.0641(2) 0.67059(7) 0.0223(3) Uani 1.00 1 d
O2 O 0.7750(1) 0.2348(2) 0.67589(7) 0.0207(3) Uani 1.00 1 d
C1 C 0.4222(2) 0.0804(2) 0.7417(1) 0.0148(4) Uani 1.00 1 d
C2 C 0.5640(2) 0.0995(2) 0.76986(9) 0.0144(4) Uani 1.00 1 d
C3 C 0.5727(2) 0.1146(2) 0.85556(9) 0.0139(4) Uani 1.00 1 d
C4 C 0.3570(2) 0.2692(2) 0.8724(1) 0.0225(5) Uani 1.00 1 d
C5 C 0.1973(2) -0.0835(2) 0.8526(1) 0.0220(5) Uani 1.00 1 d
C6 C 0.3468(2) 0.0706(2) 0.6649(1) 0.0179(4) Uani 1.00 1 d
C7 C 0.3960(3) 0.2391(2) 0.6594(1) 0.0272(5) Uani 1.00 1 d
C8 C 0.3919(3) -0.0059(3) 0.6012(1) 0.0255(5) Uani 1.00 1 d
C9 C 0.1683(2) -0.0225(3) 0.6572(1) 0.0278(5) Uani 1.00 1 d
C10 C 0.9042(2) 0.1544(2) 0.7931(1) 0.0228(5) Uani 1.00 1 d
C11 C 0.5880(2) -0.0183(2) 0.8786(1) 0.0159(4) Uani 1.00 1 d
C12 C 0.4848(2) -0.1723(2) 0.8388(1) 0.0190(4) Uani 1.00 1 d
C13 C 0.4980(2) -0.2970(2) 0.8547(1) 0.0226(5) Uani 1.00 1 d
C14 C 0.6175(2) -0.2708(2) 0.9103(1) 0.0237(5) Uani 1.00 1 d
C15 C 0.7220(2) -0.1191(2) 0.9496(1) 0.0239(5) Uani 1.00 1 d
C16 C 0.7078(2) 0.0060(2) 0.9343(1) 0.0199(4) Uani 1.00 1 d
C17 C 0.6851(2) 0.2774(2) 0.9032(1) 0.0156(4) Uani 1.00 1 d
C18 C 0.7760(2) 0.4034(2) 0.8729(1) 0.0189(4) Uani 1.00 1 d
C19 C 0.8692(2) 0.5543(2) 0.9174(1) 0.0228(5) Uani 1.00 1 d
C20 C 0.8714(2) 0.5823(2) 0.9928(1) 0.0245(5) Uani 1.00 1 d
C21 C 0.7798(2) 0.4590(2) 1.0238(1) 0.0232(5) Uani 1.00 1 d
C22 C 0.6872(2) 0.3086(2) 0.9796(1) 0.0191(4) Uani 1.00 1 d
C23 C 0.7023(3) -0.2534(3) 0.5536(1) 0.0314(6) Uani 1.00 1 d
C24 C 0.7609(2) -0.2753(3) 0.7154(1) 0.0259(5) Uani 1.00 1 d
C25 C 0.4315(2) -0.3842(2) 0.6339(1) 0.0279(5) Uani 1.00 1 d
C26 C 1.0018(3) 0.2476(3) 0.5889(1) 0.0301(6) Uani 1.00 1 d
C27 C 1.0511(3) 0.5289(3) 0.7046(1) 0.0368(6) Uani 1.00 1 d
C28 C 0.8044(3) 0.3993(3) 0.5630(1) 0.0346(6) Uani 1.00 1 d
H1 H 0.3601(2) 0.2805(2) 0.9243(1) 0.028(1) Uiso 1.00 1 c
H2 H 0.4434(2) 0.3588(2) 0.8635(1) 0.028(1) Uiso 1.00 1 c
H3 H 0.2621(2) 0.2587(2) 0.8487(1) 0.029(1) Uiso 1.00 1 c
H4 H 0.2015(2) -0.0717(2) 0.9047(1) 0.026(1) Uiso 1.00 1 c
H5 H 0.1025(2) -0.0929(2) 0.8295(1) 0.026(1) Uiso 1.00 1 c
H6 H 0.2012(2) -0.1747(2) 0.8331(1) 0.026(1) Uiso 1.00 1 c
H7 H 0.5068(3) 0.2986(2) 0.6664(1) 0.034(1) Uiso 1.00 1 c
H8 H 0.3506(3) 0.2386(2) 0.6119(1) 0.034(1) Uiso 1.00 1 c
H9 H 0.3613(3) 0.2843(2) 0.6967(1) 0.034(1) Uiso 1.00 1 c
H10 H 0.3597(3) -0.1105(3) 0.6041(1) 0.032(1) Uiso 1.00 1 c
H11 H 0.3418(3) -0.0057(3) 0.5550(1) 0.032(1) Uiso 1.00 1 c
H12 H 0.5022(3) 0.0509(3) 0.6051(1) 0.032(1) Uiso 1.00 1 c
H13 H 0.1378(2) 0.0290(3) 0.6939(1) 0.032(1) Uiso 1.00 1 c
H14 H 0.1193(2) -0.0291(3) 0.6093(1) 0.032(1) Uiso 1.00 1 c
H15 H 0.1373(2) -0.1248(3) 0.6639(1) 0.032(1) Uiso 1.00 1 c
H16 H 0.8785(2) 0.0766(2) 0.8211(1) 0.029(1) Uiso 1.00 1 c
H17 H 0.9842(2) 0.1595(2) 0.7674(1) 0.029(1) Uiso 1.00 1 c
H18 H 0.9401(2) 0.2530(2) 0.8256(1) 0.029(1) Uiso 1.00 1 c
H19 H 0.4036(2) -0.1915(2) 0.8000(1) 0.023(1) Uiso 1.00 1 c
H20 H 0.4250(2) -0.4005(2) 0.8274(1) 0.028(1) Uiso 1.00 1 c
H21 H 0.6276(2) -0.3556(2) 0.9212(1) 0.032(1) Uiso 1.00 1 c
H22 H 0.8045(2) -0.1002(2) 0.9876(1) 0.031(1) Uiso 1.00 1 c
H23 H 0.7804(2) 0.1092(2) 0.9620(1) 0.024(1) Uiso 1.00 1 c
H24 H 0.7741(2) 0.3858(2) 0.8210(1) 0.023(1) Uiso 1.00 1 c
H25 H 0.9313(2) 0.6381(2) 0.8957(1) 0.027(1) Uiso 1.00 1 c
H26 H 0.9353(2) 0.6849(2) 1.0231(1) 0.027(1) Uiso 1.00 1 c
H27 H 0.7800(2) 0.4776(2) 1.0755(1) 0.027(1) Uiso 1.00 1 c
H28 H 0.6243(2) 0.2254(2) 1.0014(1) 0.022(1) Uiso 1.00 1 c
H29 H 0.6880(3) -0.3547(3) 0.5366(1) 0.042(1) Uiso 1.00 1 c
H30 H 0.6399(3) -0.2352(3) 0.5188(1) 0.042(1) Uiso 1.00 1 c
H31 H 0.8094(3) -0.1771(3) 0.5587(1) 0.042(1) Uiso 1.00 1 c
H32 H 0.7436(2) -0.3783(3) 0.7001(1) 0.034(1) Uiso 1.00 1 c
H33 H 0.8689(2) -0.2019(3) 0.7201(1) 0.034(1) Uiso 1.00 1 c
H34 H 0.7306(2) -0.2640(3) 0.7619(1) 0.034(1) Uiso 1.00 1 c
H35 H 0.3992(2) -0.3731(2) 0.6799(1) 0.032(1) Uiso 1.00 1 c
H36 H 0.3724(2) -0.3663(2) 0.5972(1) 0.032(1) Uiso 1.00 1 c
H37 H 0.4147(2) -0.4870(2) 0.6191(1) 0.032(1) Uiso 1.00 1 c
H38 H 0.9251(3) 0.1565(3) 0.5532(1) 0.039(1) Uiso 1.00 1 c
H39 H 1.0789(3) 0.3153(3) 0.5651(1) 0.039(1) Uiso 1.00 1 c
H40 H 1.0499(3) 0.2186(3) 0.6254(1) 0.039(1) Uiso 1.00 1 c
H41 H 1.0978(3) 0.5011(3) 0.7422(1) 0.040(1) Uiso 1.00 1 c
H42 H 1.1298(3) 0.5976(3) 0.6817(1) 0.040(1) Uiso 1.00 1 c
H43 H 0.9996(3) 0.5796(3) 0.7260(1) 0.040(1) Uiso 1.00 1 c
H44 H 0.7561(3) 0.4512(3) 0.5866(1) 0.048(1) Uiso 1.00 1 c
H45 H 0.8779(3) 0.4659(3) 0.5373(1) 0.049(1) Uiso 1.00 1 c
H46 H 0.7269(3) 0.3061(3) 0.5287(1) 0.048(1) Uiso 1.00 1 c

loop_
_atom_site_aniso_label
_atom_site_aniso_U_11
_atom_site_aniso_U_22
_atom_site_aniso_U_33
_atom_site_aniso_U_12
_atom_site_aniso_U_13
_atom_site_aniso_U_23
Si1 0.0138(2) 0.0146(2) 0.0161(2) 0.0070(2) 0.0029(2) 0.0036(2)
Si2 0.0147(2) 0.0165(2) 0.0154(2) 0.0087(2) 0.0028(2) 0.0034(2)
Si3 0.0213(3) 0.0184(2) 0.0171(2) 0.0124(2) 0.0039(2) 0.0031(2)
Si4 0.0190(2) 0.0173(2) 0.0206(3) 0.0090(2) 0.0072(2) 0.0058(2)
O1 0.0259(7) 0.0199(7) 0.0230(7) 0.0147(6) 0.0021(6) 0.0007(5)
O2 0.0198(6) 0.0220(7) 0.0227(7) 0.0106(6) 0.0073(5) 0.0096(5)
C1 0.0157(8) 0.0114(8) 0.0160(8) 0.0061(7) 0.0018(6) 0.0029(6)
C2 0.0159(8) 0.0120(8) 0.0146(8) 0.0066(7) 0.0030(6) 0.0030(6)
C3 0.0139(8) 0.0132(8) 0.0137(8) 0.0063(7) 0.0019(6) 0.0029(6)
C4 0.0233(9) 0.0212(9) 0.026(1) 0.0142(8) 0.0041(8) 0.0030(8)
C5 0.0194(9) 0.0205(9) 0.0222(9) 0.0070(8) 0.0052(7) 0.0043(7)
C6 0.0177(8) 0.0196(9) 0.0169(8) 0.0100(7) 0.0012(7) 0.0052(7)
C7 0.037(1) 0.026(1) 0.022(1) 0.0176(9) 0.0020(8) 0.0096(8)
C8 0.028(1) 0.034(1) 0.0172(9) 0.0203(9) -0.0013(8) 0.0010(8)
C9 0.0188(9) 0.036(1) 0.025(1) 0.0119(9) -0.0004(8) 0.0093(9)
C10 0.0187(9) 0.031(1) 0.0213(9) 0.0149(8) 0.0027(7) 0.0049(8)
C11 0.0173(8) 0.0175(8) 0.0157(8) 0.0098(7) 0.0053(7) 0.0060(7)
C12 0.0216(9) 0.0191(9) 0.0173(8) 0.0112(8) 0.0029(7) 0.0048(7)
C13 0.029(1) 0.0182(9) 0.0221(9) 0.0124(8) 0.0068(8) 0.0053(7)
C14 0.032(1) 0.023(1) 0.025(1) 0.0190(9) 0.0088(8) 0.0110(8)
C15 0.026(1) 0.030(1) 0.0220(9) 0.0185(9) 0.0033(8) 0.0106(8)
C16 0.0200(9) 0.0196(9) 0.0198(9) 0.0095(8) 0.0022(7) 0.0059(7)
C17 0.0130(8) 0.0156(8) 0.0185(8) 0.0080(7) 0.0011(6) 0.0025(7)
C18 0.0178(8) 0.0188(9) 0.0206(9) 0.0094(7) 0.0044(7) 0.0050(7)
C19 0.0184(9) 0.0145(9) 0.034(1) 0.0067(7) 0.0054(8) 0.0055(8)
C20 0.0187(9) 0.0176(9) 0.031(1) 0.0080(8) -0.0013(8) -0.0037(8)
C21 0.0211(9) 0.026(1) 0.0196(9) 0.0121(8) 0.0004(7) -0.0018(8)
C22 0.0181(9) 0.0190(9) 0.0189(9) 0.0090(7) 0.0029(7) 0.0026(7)
C23 0.047(1) 0.035(1) 0.022(1) 0.027(1) 0.0124(9) 0.0063(9)
C24 0.027(1) 0.030(1) 0.028(1) 0.0187(9) 0.0055(8) 0.0090(8)
C25 0.025(1) 0.023(1) 0.030(1) 0.0094(8) -0.0000(8) 0.0064(8)
C26 0.031(1) 0.033(1) 0.034(1) 0.020(1) 0.0138(9) 0.0085(9)
C27 0.027(1) 0.026(1) 0.046(1) 0.0078(9) 0.007(1) -0.002(1)
C28 0.047(1) 0.042(1) 0.032(1) 0.031(1) 0.015(1) 0.020(1)

loop_
_atom_type_symbol
_atom_type_description
_atom_type_scat_dispersion_real
_atom_type_scat_dispersion_imag
_atom_type_scat_source
C C 0.003 0.002
;
International Tables for Crystallography
(1992, Vol. C, Tables 4.2.6.8 and 6.1.1.4)
;
H H 0.000 0.000
;
International Tables for Crystallography
(1992, Vol. C, Table 6.1.1.4)
;
O O 0.011 0.006
;
International Tables for Crystallography
(1992, Vol. C, Tables 4.2.6.8 and 6.1.1.4)
;
Si Si 0.082 0.070
;
International Tables for Crystallography
(1992, Vol. C, Tables 4.2.6.8 and 6.1.1.4)
;

loop_
_geom_angle_atom_site_label_1
_geom_angle_atom_site_label_2
_geom_angle_atom_site_label_3
_geom_angle
_geom_angle_publ_flag
C1 Si1 C3 76.58(7) yes
C1 Si1 C4 115.76(8) yes
C3 Si1 C4 114.92(8) yes
C1 Si1 C5 119.32(8) yes
C3 Si1 C5 118.63(8) yes
C4 Si1 C5 108.84(9) yes
O1 Si2 O2 108.63(7) yes
O1 Si2 C2 110.49(8) yes
O2 Si2 C2 107.23(7) yes
O1 Si2 C10 108.24(8) yes
O2 Si2 C10 108.69(8) yes
C2 Si2 C10 113.45(8) yes
O1 Si3 C23 106.98(9) yes
O1 Si3 C24 110.17(9) yes
C23 Si3 C24 111.3(1) yes
O1 Si3 C25 108.97(9) yes
C23 Si3 C25 109.23(11) yes
C24 Si3 C25 110.1(1) yes
O2 Si4 C26 109.95(9) yes
O2 Si4 C27 107.8(1) yes
C26 Si4 C27 111.37(11) yes
O2 Si4 C28 107.34(9) yes
C26 Si4 C28 110.2(1) yes
C27 Si4 C28 110.14(12) yes
Si2 O1 Si3 157.8(1) yes
Si2 O2 Si4 146.95(9) yes
Si1 C1 C2 92.91(12) yes
Si1 C1 C6 133.96(13) yes
C2 C1 C6 132.88(16) yes
Si2 C2 C1 132.52(13) yes
Si2 C2 C3 121.24(12) yes
C1 C2 C3 106.22(14) yes
Si1 C3 C2 84.3(1) yes
Si1 C3 C11 118.94(12) yes
C2 C3 C11 110.24(14) yes
Si1 C3 C17 108.65(11) yes
C2 C3 C17 115.01(14) yes
C11 C3 C17 115.89(14) yes
Si1 C4 H1 109.4(2) no
Si1 C4 H2 109.5(2) no
H1 C4 H2 109.5(3) no
Si1 C4 H3 109.5(2) no
H1 C4 H3 109.5(3) no
H2 C4 H3 109.5(3) no
Si1 C5 H4 109.5(2) no
Si1 C5 H5 109.5(2) no
H4 C5 H5 109.5(3) no
Si1 C5 H6 109.4(2) no
H4 C5 H6 109.5(3) no
H5 C5 H6 109.5(3) no
C1 C6 C7 106.79(15) yes
C1 C6 C8 114.70(15) yes
C7 C6 C8 109.31(16) yes
C1 C6 C9 108.62(15) yes
C7 C6 C9 108.79(16) yes
C8 C6 C9 108.49(16) yes
C6 C7 H7 109.2(2) no
C6 C7 H8 109.7(2) no
H7 C7 H8 109.5(3) no
C6 C7 H9 109.5(2) no
H7 C7 H9 109.5(3) no
H8 C7 H9 109.5(3) no
C6 C8 H10 109.3(2) no
C6 C8 H11 109.7(2) no
H10 C8 H11 109.5(3) no
C6 C8 H12 109.4(2) no
H10 C8 H12 109.5(3) no
H11 C8 H12 109.5(3) no
C6 C9 H13 109.3(3) no
C6 C9 H14 109.6(3) no
H13 C9 H14 109.5(3) no
C6 C9 H15 109.5(3) no
H13 C9 H15 109.5(3) no
H14 C9 H15 109.5(3) no
Si2 C10 H16 109.4(2) no
Si2 C10 H17 109.6(2) no
H16 C10 H17 109.5(3) no
Si2 C10 H18 109.5(2) no
H16 C10 H18 109.5(3) no
H17 C10 H18 109.5(3) no
C3 C11 C12 119.15(15) yes
C3 C11 C16 123.33(16) yes
C12 C11 C16 117.35(16) yes
C11 C12 C13 121.76(17) yes
C11 C12 H19 118.9(2) no
C13 C12 H19 119.3(2) no
C12 C13 C14 120.08(18) yes
C12 C13 H20 119.9(3) no
C14 C13 H20 120.0(3) no
C13 C14 C15 119.06(18) yes
C13 C14 H21 120.5(3) no
C15 C14 H21 120.5(3) no
C14 C15 C16 120.90(18) yes
C14 C15 H22 119.6(3) no
C16 C15 H22 119.6(3) no
C11 C16 C15 120.84(18) yes
C11 C16 H23 119.4(2) no
C15 C16 H23 119.7(2) no
C3 C17 C18 122.41(16) yes
C3 C17 C22 119.64(16) yes
C18 C17 C22 117.60(16) yes
C17 C18 C19 121.17(17) yes
C17 C18 H24 119.2(2) no
C19 C18 H24 119.6(2) no
C18 C19 C20 120.35(18) yes
C18 C19 H25 119.8(2) no
C20 C19 H25 119.9(3) no
C19 C20 C21 119.32(18) yes
C19 C20 H26 120.3(3) no
C21 C20 H26 120.4(3) no
C20 C21 C22 120.42(18) yes
C20 C21 H27 119.8(3) no
C22 C21 H27 119.8(3) no
C17 C22 C21 121.11(18) yes
C17 C22 H28 119.3(2) no
C21 C22 H28 119.6(2) no
Si3 C23 H29 109.6(3) no
Si3 C23 H30 109.4(3) no
H29 C23 H30 109.5(3) no
Si3 C23 H31 109.5(3) no
H29 C23 H31 109.5(3) no
H30 C23 H31 109.5(3) no
Si3 C24 H32 109.5(2) no
Si3 C24 H33 109.5(2) no
H32 C24 H33 109.5(3) no
Si3 C24 H34 109.5(2) no
H32 C24 H34 109.5(3) no
H33 C24 H34 109.5(3) no
Si3 C25 H35 109.4(2) no
Si3 C25 H36 109.4(2) no
H35 C25 H36 109.5(3) no
Si3 C25 H37 109.5(2) no
H35 C25 H37 109.5(3) no
H36 C25 H37 109.5(3) no
Si4 C26 H38 109.4(2) no
Si4 C26 H39 109.5(2) no
H38 C26 H39 109.5(3) no
Si4 C26 H40 109.5(2) no
H38 C26 H40 109.5(3) no
H39 C26 H40 109.5(3) no
Si4 C27 H41 109.3(3) no
Si4 C27 H42 109.6(3) no
H41 C27 H42 109.5(3) no
Si4 C27 H43 109.5(3) no
H41 C27 H43 109.5(3) no
H42 C27 H43 109.5(3) no
Si4 C28 H44 109.5(3) no
Si4 C28 H45 109.5(3) no
H44 C28 H45 109.5(4) no
Si4 C28 H46 109.4(3) no
H44 C28 H46 109.5(4) no
H45 C28 H46 109.5(4) no

loop_
_geom_bond_atom_site_label_1
_geom_bond_atom_site_label_2
_geom_bond_distance
_geom_bond_publ_flag
Si1 C1 1.8579(18) yes
Si1 C3 1.9273(17) yes
Si1 C4 1.8667(19) yes
Si1 C5 1.8698(19) yes
Si2 O1 1.6185(14) yes
Si2 O2 1.6267(14) yes
Si2 C2 1.8793(18) yes
Si2 C10 1.8554(19) yes
Si3 O1 1.6298(14) yes
Si3 C23 1.856(2) yes
Si3 C24 1.859(2) yes
Si3 C25 1.858(2) yes
Si4 O2 1.6331(14) yes
Si4 C26 1.857(2) yes
Si4 C27 1.855(2) yes
Si4 C28 1.856(2) yes
C1 C2 1.363(2) yes
C1 C6 1.512(2) yes
C2 C3 1.566(2) yes
C3 C11 1.526(2) yes
C3 C17 1.519(2) yes
C4 H1 0.950(3) no
C4 H2 0.950(2) no
C4 H3 0.950(3) no
C5 H4 0.950(3) no
C5 H5 0.950(3) no
C5 H6 0.950(3) no
C6 C7 1.538(3) yes
C6 C8 1.529(3) yes
C6 C9 1.535(3) yes
C7 H7 0.950(3) no
C7 H8 0.950(3) no
C7 H9 0.950(2) no
C8 H10 0.950(3) no
C8 H11 0.950(3) no
C8 H12 0.950(3) no
C9 H13 0.950(2) no
C9 H14 0.950(3) no
C9 H15 0.950(3) no
C10 H16 0.950(3) no
C10 H17 0.950(3) no
C10 H18 0.950(3) no
C11 C12 1.400(3) yes
C11 C16 1.397(2) yes
C12 C13 1.388(3) yes
C12 H19 0.950(3) no
C13 C14 1.387(3) yes
C13 H20 0.950(3) no
C14 C15 1.384(3) yes
C14 H21 0.950(3) no
C15 C16 1.393(3) yes
C15 H22 0.950(3) no
C16 H23 0.950(3) no
C17 C18 1.396(2) yes
C17 C22 1.401(2) yes
C18 C19 1.396(3) yes
C18 H24 0.950(3) no
C19 C20 1.381(3) yes
C19 H25 0.950(2) no
C20 C21 1.388(3) yes
C20 H26 0.950(3) no
C21 C22 1.391(3) yes
C21 H27 0.950(3) no
C22 H28 0.950(2) no
C23 H29 0.950(4) no
C23 H30 0.950(3) no
C23 H31 0.950(3) no
C24 H32 0.950(4) no
C24 H33 0.950(3) no
C24 H34 0.950(3) no
C25 H35 0.950(3) no
C25 H36 0.950(3) no
C25 H37 0.950(4) no
C26 H38 0.950(3) no
C26 H39 0.950(2) no
C26 H40 0.950(2) no
C27 H41 0.950(3) no
C27 H42 0.950(2) no
C27 H43 0.950(2) no
C28 H44 0.950(2) no
C28 H45 0.950(2) no
C28 H46 0.950(3) no
Si1 C17 2.8096(18) yes
O1 H17 2.993(2) no
C1 C7 2.449(3) yes
C1 C17 3.383(2) yes
C1 H7 2.616(3) no
C7 H10 3.323(3) no
C7 H11 2.669(3) no
C7 H12 2.683(3) no
C7 H13 2.639(3) no
C7 H14 2.699(3) no
C7 H15 3.322(3) no
C10 H17 0.950 no
C11 C17 2.581(2) yes
C16 C17 2.968(3) yes
C17 C18 1.396(2) yes
C17 C19 2.432(3) yes
C17 C21 2.431(3) yes
C17 H1 3.300(3) no
C17 H18 3.119(3) no
C17 H27 3.284(3) no
C19 H27 3.248(3) no
C21 H27 0.950 no
C27 H41 0.950 no
H7 H10 3.567(3) no
H7 H11 2.977(3) no
H7 H12 2.541(3) no
H7 H13 3.503(3) no
H7 H14 3.567(3) no
H16 H17 1.551 no
H17 H18 1.551 no
H17 H41 3.175(3) no
Si1 C12 3.3626(19) yes
O1 H12 2.730(2) no
C1 C12 3.568(2) yes
C1 H12 2.747(3) no
C11 C12 1.400(3) yes
C12 C13 1.388(3) yes
C12 C14 2.404(3) yes
C12 C15 2.755(3) yes
C12 C16 2.390(3) yes
C12 H16 3.571(3) no
C12 H19 0.950 no
C12 H21 3.264(3) no
H10 H12 1.551 no
H11 H12 1.551 no
H12 H14 3.499(3) no
H12 H15 3.558(3) no
O1 H33 3.048(2) no
C10 H33 3.449(3) no
H16 H33 3.066(3) no
H17 H33 3.166(3) no
H31 H33 3.072(3) no
Si2 H16 2.3482(19) no
O2 C26 2.860(2) yes
O2 H46 2.982(3) no
C2 C6 2.636(2) yes
C2 H16 3.298(2) no
C6 H12 2.051(3) no
C12 C16 2.390(3) yes
C12 H6 2.793(3) no
C12 H16 3.571(3) no
C16 C22 3.125(3) yes
C16 H21 3.274(3) no
C16 H22 2.037(3) no
C16 H23 0.950 no
C16 H28 2.856(3) no
C20 H26 0.950 no
C21 H26 2.040(3) no
C22 H26 3.270(3) no
C23 H36 3.146(3) no
C24 H16 3.334(3) no
C25 H36 0.950 no
C26 C27 3.066(3) yes
C26 C28 3.044(3) yes
C26 H42 3.211(3) no
C26 H46 3.190(3) no
C28 H46 0.950 no
H12 H46 3.127(3) no
H16 H23 2.905(3) no
H25 H26 2.334(3) no
H26 H27 2.340(3) no
H29 H36 3.385(3) no
C12 H23 3.252(3) no
C21 H23 3.516(3) no
C22 H23 2.563(3) no
C23 C24 3.067(3) yes
C23 C25 3.028(3) yes
C23 H29 0.950 no
C23 H32 3.235(3) no
H22 H23 2.333(3) no
H23 H28 2.443(3) no
C23 H29 0.950 no
C24 H29 3.219(3) no
C25 H29 3.189(3) no
H29 H32 3.100(3) no
Si3 C24 1.859(2) yes
Si3 H34 2.353(2) no
Si4 H38 2.349(2) no
Si4 H39 2.351(2) no
Si4 H43 2.350(2) no
C3 C4 3.198(2) yes
C3 H4 3.531(2) no
C3 H24 2.713(2) no
C4 H3 0.950 no
C4 H13 3.556(3) no
C13 C14 1.387(3) yes
C13 H34 2.937(3) no
C14 H23 3.268(3) no
C14 H34 3.076(3) no
C23 C24 3.067(3) yes
C24 H31 3.222(3) no
C24 H32 0.950 no
C24 H33 0.950 no
C24 H34 0.950 no
C24 H35 3.202(3) no
C24 H37 3.188(3) no
H3 H4 3.414(3) no
H13 H14 1.55134(6) no
H24 H43 3.090(3) no
H31 H40 3.432(3) no
H32 H34 1.551 no
H33 H34 1.551 no
H34 H35 3.067(3) no
H34 H37 3.422(3) no
H38 H40 1.551 no
H38 H45 3.396(3) no
H38 H46 3.029(3) no
H39 H40 1.551 no
H39 H41 3.463(3) no
H39 H42 3.078(3) no
H39 H45 3.072(3) no
H39 H46 3.447(3) no
H41 H43 1.551 no
H42 H43 1.551 no
H43 H44 2.998(3) no
H43 H45 3.418(3) no
Si3 H32 2.353(2) no
C23 H32 3.235(3) no
H31 H32 3.477(3) no
H32 H33 1.55142(5) no
H32 H34 1.551 no
H32 H35 3.427(3) no
H32 H37 3.040(3) no
H38 H39 1.551 no
Si4 C27 1.855(2) yes
C27 H24 3.552(3) no
C27 H40 3.219(3) no
C27 H41 0.950 no
C27 H42 0.950 no
C27 H43 0.950 no
C27 H44 3.167(3) no
C27 H45 3.215(3) no
C24 H32 0.950 no
H32 H34 1.551 no
Si4 H40 2.351(2) no
H40 H41 3.091(3) no
H40 H42 3.442(3) no
C15 H23 2.038(3) no
C23 C25 3.028(3) yes
C25 H35 0.950 no
C26 H45 3.193(3) no
H25 H26 2.334(3) no
C25 H35 0.950 no
C25 H37 0.950 no
H35 H37 1.551 no
C16 H23 0.950 no
C23 H36 3.146(3) no
H16 H23 2.905(3) no
H29 H36 3.385(3) no
C7 H12 2.683(3) no
H7 H12 2.541(3) no
H17 H33 3.166(3) no
C17 C18 1.396(2) yes
C17 H18 3.119(3) no
C17 H28 2.041(3) no
H17 H18 1.551 no
C18 C20 2.410(3) yes
C20 H28 3.264(3) no
C19 H25 0.950 no
C25 H19 3.487(3) no
C25 H29 3.189(3) no
H29 H30 1.551 no
H10 H14 2.872(3) no
C25 H10 3.252(3) no
H10 H35 3.326(3) no
C11 C14 2.820(3) yes
H11 H14 2.441(3) no
C14 H20 2.036(3) no
C15 C16 1.393(3) yes
C15 H16 3.346(3) no
C16 H18 3.534(3) no
H16 H18 1.55137(7) no
C16 C22 3.125(3) yes
C16 H22 2.037(3) no
C17 C21 2.431(3) yes
C19 H25 0.950 no
C25 H19 3.487(3) no
H19 H35 2.634(3) no
C22 H28 0.950 no
C23 H29 0.950 no
C23 H37 3.201(3) no
C25 H35 0.950 no
C27 H40 3.219(3) no
H32 H34 1.551 no
H41 H42 1.551 no
Si1 C5 1.8698(19) yes
Si1 H5 2.3630(19) no
Si1 H15 3.420(2) no
Si3 O1 1.6298(14) yes
Si3 H31 2.350(2) no
Si3 H37 2.353(2) no
Si3 H33 2.353(2) no
Si4 H38 2.349(2) no
Si4 H39 2.351(2) no
Si4 H43 2.350(2) no
Si4 H40 2.351(2) no
Si4 H41 2.347(2) no
Si4 H42 2.351(2) no
Si4 H43 2.350(2) no
Si4 H44 2.349(2) no
Si4 H45 2.350(2) no
Si4 H46 2.349(2) no
Si4 C27 1.855(2) yes
O1 H33 3.048(2) no
C1 C5 3.217(3) yes
C1 H5 3.512(3) no
C1 H15 2.652(3) no
C5 C11 3.579(3) yes
C5 C12 3.390(3) yes
C11 C15 2.427(3) yes
C12 C15 2.755(3) yes
C12 H35 3.087(3) no
C13 C15 2.389(3) yes
C13 H35 3.162(3) no
C14 C15 1.384(3) yes
C15 C16 1.393(3) yes
C17 H25 3.284(3) no
C18 H25 2.042(3) no
C19 H25 0.950 no
C1 H13 2.646(3) no
C11 C13 2.436(3) yes
C12 C13 1.388(3) yes
C13 C14 1.387(3) yes
C13 C15 2.389(3) yes
C13 C16 2.774(3) yes
C1 H24 3.331(2) no
C10 H24 3.149(3) no
C17 H24 2.036(3) no
C18 H24 0.950 no
C19 H24 2.040(3) no
C17 H25 3.284(3) no
C18 H25 2.042(3) no
C19 H25 0.950 no
C18 H26 3.269(3) no
C19 H26 2.034(3) no
C20 H25 2.029(3) no
C21 H25 3.249(3) no
C23 C25 3.028(3) yes
C24 C25 3.047(3) yes
C24 H35 3.202(3) no
C25 H35 0.950 no
C26 H45 3.193(3) no
C27 H45 3.215(3) no
C28 H45 0.950 no
C2 H19 2.749(2) no
C19 C20 1.381(3) yes
C19 C21 2.390(3) yes
C19 C22 2.768(3) yes
C23 H29 0.950 no
C24 H29 3.219(3) no
C25 H19 3.487(3) no
C25 H29 3.189(3) no
C26 H39 0.950 no
C27 H39 3.219(3) no
C28 H39 3.211(3) no
C20 H25 2.029(3) no
C21 H25 3.249(3) no
C23 C25 3.028(3) yes
C24 C25 3.047(3) yes
C24 H35 3.202(3) no
C25 H35 0.950 no
C3 C10 3.456(3) yes
C3 H19 2.651(2) no
C5 C12 3.390(3) yes
C5 H6 0.950 no
C6 H13 2.055(3) no
C9 H13 0.950 no
C11 H18 3.598(3) no
C11 H19 2.037(3) no
C11 C22 3.140(3) yes
C11 H22 3.279(3) no
C11 H28 2.928(3) no
C12 C15 2.755(3) yes
C13 C15 2.389(3) yes
C13 C16 2.774(3) yes
C14 C15 1.384(3) yes
C14 C16 2.416(3) yes
C14 H22 2.029(3) no
C15 C16 1.393(3) yes
C15 H16 3.346(3) no
C15 H22 0.950 no
C16 H16 2.792(3) no
C16 C22 3.125(3) yes
C16 H22 2.037(3) no
C16 H28 2.856(3) no
C17 C18 1.396(2) yes
C17 H18 3.119(3) no
C17 H28 2.041(3) no
C11 C17 2.581(2) yes
C17 C20 2.817(3) yes
C18 C20 2.410(3) yes
C18 C21 2.767(3) yes
C17 C19 2.432(3) yes
C19 C21 2.390(3) yes
C18 C20 2.410(3) yes
C20 H28 3.264(3) no
C17 C20 2.817(3) yes
C20 C21 1.388(3) yes
C18 C21 2.767(3) yes
C21 H28 2.035(3) no
C17 C21 2.431(3) yes
C20 C21 1.388(3) yes
C18 C22 2.392(3) yes
C22 H28 0.950 no
C17 C22 1.401(2) yes
C20 C22 2.411(3) yes
O1 C23 2.805(2) yes
C23 H31 0.950 no
C25 H37 0.950 no
C26 H38 0.950 no
C26 H39 0.950 no
C26 H39 0.950 no
Si4 C27 1.855(2) yes
C27 H24 3.552(3) no
C27 H40 3.219(3) no
C27 H41 0.950 no
C27 H42 0.950 no
C27 H43 0.950 no
C27 H44 3.167(3) no
C27 H45 3.215(3) no
C27 H40 3.219(3) no
O2 H40 3.036(2) no
O2 H41 2.987(3) no
O2 H43 2.997(3) no
O2 H44 2.986(2) no
O2 H46 2.982(3) no
C26 H40 0.950 no
C26 H41 3.224(3) no
C26 H42 3.211(3) no
C26 H45 3.193(3) no
C26 H46 3.190(3) no
C27 H40 3.219(3) no
C27 H41 0.950 no
C27 H42 0.950 no
C27 H43 0.950 no
C27 H44 3.167(3) no
C27 H45 3.215(3) no
C28 H42 3.220(3) no
C28 H43 3.165(3) no
C28 H44 0.950 no
C28 H45 0.950 no
C28 H46 0.950 no
H12 H46 3.127(3) no
H24 H41 3.416(3) no
H24 H43 3.090(3) no
H25 H43 3.313(3) no
H40 H42 3.442(3) no
H41 H42 1.551 no
H42 H43 1.551 no
H42 H44 3.428(3) no
H42 H45 3.105(3) no
H5 H6 1.551 no
H30 H38 3.469(3) no
H31 H38 2.988(3) no
H38 H39 1.551 no
H38 H39 1.551 no
C27 H41 0.950 no
C27 H42 0.950 no

loop_
_geom_contact_atom_site_label_1
_geom_contact_atom_site_label_2
_geom_contact_site_symmetry_2
_geom_contact_distance
_geom_contact_publ_flag
Si1 C1 . 1.8579(18) yes
Si1 C2 . 2.3595(17) yes
Si1 C3 . 1.9273(17) yes
Si1 C4 . 1.8667(19) yes
Si1 C5 . 1.8698(19) yes
Si1 C6 . 3.1045(19) yes
Si1 C9 . 3.387(2) yes
Si1 C11 . 2.9814(18) yes
Si1 C12 . 3.3626(19) yes
Si1 C17 . 2.8096(18) yes
Si1 C22 . 3.4632(19) yes
Si1 H1 . 2.3595(19) no
Si1 H2 . 2.3600(19) no
Si1 H3 . 2.3601(19) no
Si1 H4 . 2.3630(19) no
Si1 H5 . 2.3630(19) no
Si1 H6 . 2.3623(19) no
Si1 H9 . 3.447(2) no
Si1 H13 . 3.064(2) no
Si1 H15 . 3.420(2) no
Si1 H19 . 3.0008(19) no
Si1 H28 . 3.4403(19) no
Si2 Si3 . 3.1873(7) yes
Si2 Si4 . 3.1252(7) yes
Si2 O1 . 1.6185(14) yes
Si2 O2 . 1.6267(14) yes
Si2 C1 . 2.9754(18) yes
Si2 C2 . 1.8793(18) yes
Si2 C3 . 3.0064(17) yes
Si2 C8 . 3.442(2) yes
Si2 C10 . 1.8554(19) yes
Si2 C11 . 3.4269(18) yes
Si2 C18 . 3.5478(19) yes
Si2 H10 . 3.524(2) no
Si2 H12 . 2.794(2) no
Si2 H16 . 2.3482(19) no
Si2 H17 . 2.3504(19) no
Si2 H18 . 2.350(2) no
Si2 H24 . 2.8977(19) no
Si3 O1 . 1.6298(14) yes
Si3 C23 . 1.856(2) yes
Si3 C24 . 1.859(2) yes
Si3 C25 . 1.858(2) yes
Si3 H29 . 2.351(2) no
Si3 H30 . 2.349(2) no
Si3 H31 . 2.350(2) no
Si3 H32 . 2.353(2) no
Si3 H33 . 2.353(2) no
Si3 H34 . 2.353(2) no
Si3 H35 . 2.352(2) no
Si3 H36 . 2.352(2) no
Si3 H37 . 2.353(2) no
Si4 O2 . 1.6331(14) yes
Si4 C26 . 1.857(2) yes
Si4 C27 . 1.855(2) yes
Si4 C28 . 1.856(2) yes
Si4 H12 . 3.595(2) no
Si4 H17 . 3.584(2) no
Si4 H38 . 2.349(2) no
Si4 H39 . 2.351(2) no
Si4 H40 . 2.351(2) no
Si4 H41 . 2.347(2) no
Si4 H42 . 2.351(2) no
Si4 H43 . 2.350(2) no
Si4 H44 . 2.349(2) no
Si4 H45 . 2.350(2) no
Si4 H46 . 2.349(2) no
O1 O2 . 2.6358(19) yes
O1 C2 . 2.878(2) yes
O1 C8 . 3.271(2) yes
O1 C10 . 2.818(2) yes
O1 C23 . 2.805(2) yes
O1 C24 . 2.864(2) yes
O1 C25 . 2.842(2) yes
O1 H10 . 2.989(2) no
O1 H12 . 2.730(2) no
O1 H16 . 2.994(2) no
O1 H17 . 2.993(2) no
O1 H30 . 2.973(2) no
O1 H31 . 2.975(2) no
O1 H33 . 3.048(2) no
O1 H34 . 3.041(2) no
O1 H35 . 3.017(2) no
O1 H36 . 3.019(2) no
O2 C1 . 3.516(2) yes
O2 C2 . 2.826(2) yes
O2 C8 . 3.370(2) yes
O2 C10 . 2.833(2) yes
O2 C26 . 2.860(2) yes
O2 C27 . 2.821(3) yes
O2 C28 . 2.814(2) yes
O2 H7 . 3.015(3) no
O2 H12 . 2.498(2) no
O2 H17 . 2.997(2) no
O2 H18 . 3.022(2) no
O2 H24 . 2.884(2) no
O2 H38 . 3.042(2) no
O2 H40 . 3.036(2) no
O2 H41 . 2.987(3) no
O2 H43 . 2.997(3) no
O2 H44 . 2.986(2) no
O2 H46 . 2.982(3) no
C1 C2 . 1.363(2) yes
C1 C3 . 2.346(2) yes
C1 C4 . 3.155(3) yes
C1 C5 . 3.217(3) yes
C1 C6 . 1.512(2) yes
C1 C7 . 2.449(3) yes
C1 C8 . 2.561(3) yes
C1 C9 . 2.475(3) yes
C1 C11 . 3.417(2) yes
C1 C12 . 3.568(2) yes
C1 C17 . 3.383(2) yes
C1 H2 . 3.216(2) no
C1 H3 . 3.449(2) no
C1 H5 . 3.512(3) no
C1 H6 . 3.303(3) no
C1 H7 . 2.616(3) no
C1 H8 . 3.279(3) no
C1 H9 . 2.614(3) no
C1 H10 . 2.762(3) no
C1 H11 . 3.361(3) no
C1 H12 . 2.747(3) no
C1 H13 . 2.646(3) no
C1 H14 . 3.298(3) no
C1 H15 . 2.652(3) no
C1 H19 . 3.013(2) no
C1 H24 . 3.331(2) no
C2 C3 . 1.566(2) yes
C2 C6 . 2.636(2) yes
C2 C7 . 3.376(3) yes
C2 C8 . 3.174(3) yes
C2 C10 . 3.122(2) yes
C2 C11 . 2.537(2) yes
C2 C12 . 2.979(2) yes
C2 C17 . 2.603(2) yes
C2 C18 . 2.939(2) yes
C2 H7 . 3.170(3) no
C2 H10 . 3.276(3) no
C2 H12 . 2.981(3) no
C2 H16 . 3.298(2) no
C2 H18 . 3.261(2) no
C2 H19 . 2.749(2) no
C2 H24 . 2.553(2) no
C3 C4 . 3.198(2) yes
C3 C5 . 3.266(2) yes
C3 C10 . 3.456(3) yes
C3 C11 . 1.526(2) yes
C3 C12 . 2.524(2) yes
C3 C16 . 2.574(2) yes
C3 C17 . 1.519(2) yes
C3 C18 . 2.555(2) yes
C3 C22 . 2.525(2) yes
C3 H1 . 3.474(2) no
C3 H2 . 3.252(2) no
C3 H4 . 3.531(2) no
C3 H6 . 3.354(2) no
C3 H16 . 3.341(3) no
C3 H18 . 3.363(3) no
C3 H19 . 2.651(2) no
C3 H23 . 2.740(2) no
C3 H24 . 2.713(2) no
C3 H28 . 2.664(2) no
C4 C5 . 3.039(3) yes
C4 C17 . 3.210(3) yes
C4 C22 . 3.481(3) yes
C4 H1 . 0.950(3) no
C4 H2 . 0.950(2) no
C4 H3 . 0.950(3) no
C4 H4 . 3.186(3) no
C4 H5 . 3.178(3) no
C4 H9 . 3.295(3) no
C4 H13 . 3.556(3) no
C4 H17 1_455 3.571(3) no
C4 H20 1_565 3.302(3) no
C4 H21 1_565 3.309(3) no
C4 H22 2_657 3.429(3) no
C4 H27 2_667 3.465(3) no
C5 C11 . 3.579(3) yes
C5 C12 . 3.390(3) yes
C5 H1 . 3.179(3) no
C5 H3 . 3.182(3) no
C5 H4 . 0.950(3) no
C5 H5 . 0.950(3) no
C5 H6 . 0.950(3) no
C5 H13 . 3.412(3) no
C5 H15 . 3.427(3) no
C5 H19 . 2.915(3) no
C5 H22 2_657 3.248(3) no
C5 H23 2_657 3.488(3) no
C5 H25 1_445 3.069(3) no
C5 H33 1_455 3.456(3) no
C5 H43 1_445 3.329(3) no
C6 C7 . 1.538(3) yes
C6 C8 . 1.529(3) yes
C6 C9 . 1.535(3) yes
C6 H7 . 2.057(3) no
C6 H8 . 2.063(3) no
C6 H9 . 2.060(3) no
C6 H10 . 2.049(3) no
C6 H11 . 2.054(3) no
C6 H12 . 2.051(3) no
C6 H13 . 2.055(3) no
C6 H14 . 2.057(3) no
C6 H15 . 2.057(3) no
C7 C8 . 2.502(3) yes
C7 C9 . 2.498(3) yes
C7 H7 . 0.950(3) no
C7 H8 . 0.950(3) no
C7 H9 . 0.950(2) no
C7 H10 . 3.323(3) no
C7 H11 . 2.669(3) no
C7 H12 . 2.683(3) no
C7 H13 . 2.639(3) no
C7 H14 . 2.699(3) no
C7 H15 . 3.322(3) no
C7 H30 2_656 3.288(3) no
C7 H37 1_565 2.877(3) no
C7 H40 1_455 3.331(3) no
C8 C9 . 2.486(3) yes
C8 H7 . 2.706(3) no
C8 H8 . 2.649(3) no
C8 H9 . 3.322(3) no
C8 H10 . 0.950(3) no
C8 H11 . 0.950(3) no
C8 H12 . 0.950(3) no
C8 H13 . 3.308(3) no
C8 H14 . 2.623(3) no
C8 H15 . 2.697(3) no
C8 H36 . 3.507(3) no
C8 H38 2_656 3.574(3) no
C8 H46 2_656 3.173(3) no
C9 H5 . 3.439(3) no
C9 H7 . 3.319(3) no
C9 H8 . 2.693(3) no
C9 H9 . 2.652(3) no
C9 H10 . 2.657(3) no
C9 H11 . 2.657(3) no
C9 H12 . 3.312(3) no
C9 H13 . 0.950(2) no
C9 H14 . 0.950(3) no
C9 H15 . 0.950(3) no
C9 H31 1_455 3.319(3) no
C9 H33 1_455 3.102(3) no
C9 H40 1_455 3.251(3) no
C10 C11 . 3.459(3) yes
C10 C16 . 3.508(3) yes
C10 C18 . 3.505(3) yes
C10 H3 1_655 3.190(3) no
C10 H16 . 0.950(3) no
C10 H17 . 0.950(3) no
C10 H18 . 0.950(3) no
C10 H23 . 3.495(3) no
C10 H24 . 3.149(3) no
C10 H26 2_767 3.404(3) no
C10 H33 . 3.449(3) no
C10 H40 . 3.580(3) no
C10 H41 . 3.406(3) no
C11 C12 . 1.400(3) yes
C11 C13 . 2.436(3) yes
C11 C14 . 2.820(3) yes
C11 C15 . 2.427(3) yes
C11 C16 . 1.397(2) yes
C11 C17 . 2.581(2) yes
C11 C22 . 3.140(3) yes
C11 H6 . 3.332(3) no
C11 H16 . 2.938(3) no
C11 H18 . 3.598(3) no
C11 H19 . 2.037(3) no
C11 H20 . 3.288(3) no
C11 H22 . 3.279(3) no
C11 H23 . 2.040(3) no
C11 H28 . 2.928(3) no
C11 H28 2_657 3.445(3) no
C12 C13 . 1.388(3) yes
C12 C14 . 2.404(3) yes
C12 C15 . 2.755(3) yes
C12 C16 . 2.390(3) yes
C12 H6 . 2.793(3) no
C12 H16 . 3.571(3) no
C12 H19 . 0.950(3) no
C12 H20 . 2.036(3) no
C12 H21 . 3.264(3) no
C12 H23 . 3.252(3) no
C12 H28 2_657 3.292(3) no
C12 H34 . 3.355(3) no
C12 H35 . 3.087(3) no
C13 C14 . 1.387(3) yes
C13 C15 . 2.389(3) yes
C13 C16 . 2.774(3) yes
C13 H2 1_545 3.254(3) no
C13 H19 . 2.030(3) no
C13 H20 . 0.950(3) no
C13 H21 . 2.040(3) no
C13 H22 . 3.247(3) no
C13 H27 2_657 3.032(3) no
C13 H28 2_657 3.165(3) no
C13 H34 . 2.937(3) no
C13 H35 . 3.162(3) no
C14 C15 . 1.384(3) yes
C14 C16 . 2.416(3) yes
C14 H1 2_657 3.080(3) no
C14 H2 1_545 3.172(3) no
C14 H19 . 3.257(3) no
C14 H20 . 2.036(3) no
C14 H21 . 0.950(3) no
C14 H22 . 2.029(3) no
C14 H23 . 3.268(3) no
C14 H27 2_657 3.529(3) no
C14 H28 2_657 3.199(3) no
C14 H34 . 3.076(3) no
C15 C16 . 1.393(3) yes
C15 H1 2_657 3.006(3) no
C15 H4 2_657 2.860(3) no
C15 H16 . 3.346(3) no
C15 H20 . 3.249(3) no
C15 H21 . 2.038(3) no
C15 H22 . 0.950(3) no
C15 H23 . 2.038(3) no
C15 H28 2_657 3.343(3) no
C15 H34 . 3.592(3) no
C16 C17 . 2.968(3) yes
C16 C22 . 3.125(3) yes
C16 H4 2_657 2.916(3) no
C16 H16 . 2.792(3) no
C16 H18 . 3.534(3) no
C16 H19 . 3.249(3) no
C16 H21 . 3.274(3) no
C16 H22 . 2.037(3) no
C16 H23 . 0.950(3) no
C16 H26 2_767 3.308(3) no
C16 H28 . 2.856(3) no
C16 H28 2_657 3.457(3) no
C17 C18 . 1.396(2) yes
C17 C19 . 2.432(3) yes
C17 C20 . 2.817(3) yes
C17 C21 . 2.431(3) yes
C17 C22 . 1.401(2) yes
C17 H1 . 3.300(3) no
C17 H2 . 2.946(2) no
C17 H18 . 3.119(3) no
C17 H23 . 2.610(2) no
C17 H24 . 2.036(3) no
C17 H25 . 3.284(3) no
C17 H27 . 3.284(3) no
C17 H28 . 2.041(3) no
C18 C19 . 1.396(3) yes
C18 C20 . 2.410(3) yes
C18 C21 . 2.767(3) yes
C18 C22 . 2.392(3) yes
C18 H2 . 3.095(3) no
C18 H18 . 2.812(3) no
C18 H21 1_565 3.432(3) no
C18 H24 . 0.950(3) no
C18 H25 . 2.042(3) no
C18 H26 . 3.269(3) no
C18 H28 . 3.252(3) no
C19 C20 . 1.381(3) yes
C19 C21 . 2.390(3) yes
C19 C22 . 2.768(3) yes
C19 H21 1_565 2.940(3) no
C19 H24 . 2.040(3) no
C19 H25 . 0.950(2) no
C19 H26 . 2.034(3) no
C19 H27 . 3.248(3) no
C20 C21 . 1.388(3) yes
C20 C22 . 2.411(3) yes
C20 H1 2_667 3.548(3) no
C20 H18 2_767 3.423(3) no
C20 H21 1_565 3.014(3) no
C20 H22 1_565 3.557(3) no
C20 H23 2_767 3.255(3) no
C20 H24 . 3.263(3) no
C20 H25 . 2.029(3) no
C20 H26 . 0.950(3) no
C20 H27 . 2.034(3) no
C20 H28 . 3.264(3) no
C21 C22 . 1.391(3) yes
C21 H1 2_667 3.550(3) no
C21 H18 2_767 3.493(3) no
C21 H20 2_657 3.545(3) no
C21 H21 1_565 3.546(3) no
C21 H23 . 3.516(3) no
C21 H25 . 3.249(3) no
C21 H26 . 2.040(3) no
C21 H27 . 0.950(3) no
C21 H28 . 2.035(3) no
C22 H1 . 3.172(3) no
C22 H2 . 3.354(3) no
C22 H23 . 2.563(3) no
C22 H24 . 3.252(3) no
C22 H26 . 3.270(3) no
C22 H27 . 2.037(3) no
C22 H28 . 0.950(2) no
C23 C24 . 3.067(3) yes
C23 C25 . 3.028(3) yes
C23 H8 2_656 3.108(3) no
C23 H14 1_655 3.576(3) no
C23 H29 . 0.950(4) no
C23 H30 . 0.950(3) no
C23 H31 . 0.950(3) no
C23 H32 . 3.235(3) no
C23 H33 . 3.205(3) no
C23 H36 . 3.146(3) no
C23 H37 . 3.201(3) no
C23 H37 2_646 3.496(3) no
C23 H39 2_756 3.428(3) no
C23 H44 1_545 3.378(3) no
C24 C25 . 3.047(3) yes
C24 H5 1_655 3.288(3) no
C24 H15 1_655 3.588(3) no
C24 H16 . 3.334(3) no
C24 H29 . 3.219(3) no
C24 H31 . 3.222(3) no
C24 H32 . 0.950(4) no
C24 H33 . 0.950(3) no
C24 H34 . 0.950(3) no
C24 H35 . 3.202(3) no
C24 H37 . 3.188(3) no
C24 H43 1_545 3.324(3) no
C24 H44 1_545 3.324(3) no
C25 H8 1_545 3.409(3) no
C25 H9 1_545 3.463(3) no
C25 H10 . 3.252(3) no
C25 H19 . 3.487(3) no
C25 H29 . 3.189(3) no
C25 H29 2_646 3.469(3) no
C25 H30 . 3.156(3) no
C25 H32 . 3.189(3) no
C25 H34 . 3.200(3) no
C25 H35 . 0.950(3) no
C25 H36 . 0.950(3) no
C25 H37 . 0.950(4) no
C25 H39 1_445 3.285(3) no
C25 H42 1_445 3.134(3) no
C26 C27 . 3.066(3) yes
C26 C28 . 3.044(3) yes
C26 H8 1_655 3.492(3) no
C26 H14 1_655 3.536(3) no
C26 H17 . 3.561(3) no
C26 H37 1_665 3.581(3) no
C26 H38 . 0.950(3) no
C26 H39 . 0.950(2) no
C26 H40 . 0.950(2) no
C26 H41 . 3.224(3) no
C26 H42 . 3.211(3) no
C26 H45 . 3.193(3) no
C26 H46 . 3.190(3) no
C27 C28 . 3.042(3) yes
C27 H6 1_665 3.101(3) no
C27 H15 1_665 3.378(3) no
C27 H19 1_665 3.332(3) no
C27 H24 . 3.552(3) no
C27 H32 1_565 3.587(3) no
C27 H35 1_665 3.210(3) no
C27 H39 . 3.219(3) no
C27 H40 . 3.219(3) no
C27 H41 . 0.950(3) no
C27 H42 . 0.950(2) no
C27 H43 . 0.950(2) no
C27 H44 . 3.167(3) no
C27 H45 . 3.215(3) no
C28 H7 . 3.502(3) no
C28 H10 2_656 3.520(3) no
C28 H29 1_565 3.260(3) no
C28 H32 1_565 3.413(3) no
C28 H36 2_656 3.192(3) no
C28 H38 . 3.172(3) no
C28 H39 . 3.211(3) no
C28 H42 . 3.220(3) no
C28 H43 . 3.165(3) no
C28 H44 . 0.950(2) no
C28 H45 . 0.950(2) no
C28 H46 . 0.950(3) no

loop_
_geom_torsion_atom_site_label_1
_geom_torsion_atom_site_label_2
_geom_torsion_atom_site_label_3
_geom_torsion_atom_site_label_4
_geom_torsion
_geom_torsion_publ_flag
C3 Si1 C1 C2 -0.3(1) yes
C3 Si1 C1 C6 -174.8(2) yes
C4 Si1 C1 C2 111.2(2) yes
C4 Si1 C1 C6 -63.4(3) yes
C5 Si1 C1 C2 -115.8(2) yes
C5 Si1 C1 C6 69.6(3) yes
C1 Si1 C3 C2 0.2(1) yes
C1 Si1 C3 C11 -109.8(2) yes
C1 Si1 C3 C17 114.7(1) yes
C4 Si1 C3 C2 -112.2(2) yes
C4 Si1 C3 C11 137.8(2) yes
C4 Si1 C3 C17 2.3(2) yes
C5 Si1 C3 C2 116.5(2) yes
C5 Si1 C3 C11 6.5(2) yes
C5 Si1 C3 C17 -129.0(2) yes
O2 Si2 O1 Si3 147.4(3) yes
C2 Si2 O1 Si3 -95.2(3) yes
C10 Si2 O1 Si3 29.6(4) yes
O1 Si2 O2 Si4 -79.4(2) yes
C2 Si2 O2 Si4 161.1(2) yes
C10 Si2 O2 Si4 38.1(3) yes
O1 Si2 C2 C1 -64.2(2) yes
O1 Si2 C2 C3 113.7(2) yes
O2 Si2 C2 C1 54.0(2) yes
O2 Si2 C2 C3 -128.1(2) yes
C10 Si2 C2 C1 174.0(2) yes
C10 Si2 C2 C3 -8.1(2) yes
C23 Si3 O1 Si2 -133.0(3) yes
C24 Si3 O1 Si2 -11.9(4) yes
C25 Si3 O1 Si2 109.0(3) yes
C26 Si4 O2 Si2 38.7(3) yes
C27 Si4 O2 Si2 -82.8(3) yes
C28 Si4 O2 Si2 158.5(2) yes
Si1 C1 C2 Si2 178.5(1) yes
Si1 C1 C2 C3 0.3(1) yes
C6 C1 C2 Si2 -6.9(4) yes
C6 C1 C2 C3 175.0(2) yes
Si1 C1 C6 C7 84.3(2) yes
Si1 C1 C6 C8 -154.5(1) yes
Si1 C1 C6 C9 -32.9(2) yes
C2 C1 C6 C7 -88.4(3) yes
C2 C1 C6 C8 32.9(3) yes
C2 C1 C6 C9 154.5(2) yes
Si2 C2 C3 Si1 -178.70(5) yes
Si2 C2 C3 C11 -59.9(2) yes
Si2 C2 C3 C17 73.4(2) yes
C1 C2 C3 Si1 -0.3(1) yes
C1 C2 C3 C11 118.5(2) yes
C1 C2 C3 C17 -108.3(2) yes
Si1 C3 C11 C12 45.4(2) yes
Si1 C3 C11 C16 -139.5(2) yes
C2 C3 C11 C12 -49.4(2) yes
C2 C3 C11 C16 125.8(2) yes
C17 C3 C11 C12 177.8(2) yes
C17 C3 C11 C16 -7.1(3) yes
Si1 C3 C17 C18 -93.6(2) yes
Si1 C3 C17 C22 79.4(2) yes
C2 C3 C17 C18 -1.2(3) yes
C2 C3 C17 C22 171.8(2) yes
C11 C3 C17 C18 129.4(2) yes
C11 C3 C17 C22 -57.6(3) yes
C3 C11 C12 C13 176.7(2) yes
C16 C11 C12 C13 1.2(3) yes
C3 C11 C16 C15 -175.7(2) yes
C12 C11 C16 C15 -0.4(3) yes
C11 C12 C13 C14 -1.2(3) yes
C12 C13 C14 C15 0.3(3) yes
C13 C14 C15 C16 0.5(3) yes
C14 C15 C16 C11 -0.4(3) yes
C3 C17 C18 C19 174.9(2) yes
C22 C17 C18 C19 1.8(3) yes
C3 C17 C22 C21 -175.0(2) yes
C18 C17 C22 C21 -1.7(3) yes
C17 C18 C19 C20 -0.9(3) yes
C18 C19 C20 C21 -0.2(3) yes
C19 C20 C21 C22 0.3(3) yes
C20 C21 C22 C17 0.6(3) yes
